data_1531684
loop_
_publ_author_name
'Kini, N.S.'
'Shivashankar, S.A.'
'Umarji, A.M.'
'Yelon, W.B.'
'Malik, S.K.'

_publ_section_title
;
 Effect of synthesis route on the structure of Nd3-x Ba3+x Cu6 O14-2d
 (x=0, 1) system: a neutron diffraction study
;
_journal_name_full 'Solid State Communications'
_journal_page_first 99
_journal_page_last 104
_journal_volume 122
_journal_year 2002
_chemical_formula_sum 'Ba1.5 Cu3 Nd1.5 O6.96'
_chemical_name_systematic 'Nd (Nd0.5 Ba1.5) Cu3 O6.96'
_space_group_IT_number 123
_symmetry_space_group_name_Hall '-P 4 2'
_symmetry_space_group_name_H-M 'P 4/m m m'
_cell_angle_alpha 90
_cell_angle_beta 90
_cell_angle_gamma 90
_cell_formula_units_Z 1
_cell_length_a 3.8813
_cell_length_b 3.8813
_cell_length_c 11.6074
_cell_volume 174.860
_citation_journal_id_ASTM SSCOA4
_cod_data_source_file Kini_SSCOA4_2002_837.cif
_cod_data_source_block Ba1.5Cu3Nd1.5O6.96
_cod_original_cell_volume 174.8596
_cod_database_code 1531684

loop_
_symmetry_equiv_pos_as_xyz
x,y,z
-y,x,z
-x,-y,z
y,-x,z
x,-y,-z
y,x,-z
-x,y,-z
-y,-x,-z
-x,-y,-z
y,-x,-z
x,y,-z
-y,x,-z
-x,y,z
-y,-x,z
x,-y,z
y,x,z

loop_
_atom_site_label
_atom_site_type_symbol
_atom_site_fract_x
_atom_site_fract_y
_atom_site_fract_z
_atom_site_occupancy
_atom_site_U_iso_or_equiv
O2 O-2 0.5 0 0.3694 1 0.0
Ba1 Ba+2 0.5 0.5 0.1846 0.75 0.0
Nd2 Nd+3 0.5 0.5 0.1846 0.25 0.0
O3 O-2 0 0 0.1571 1 0.0
Nd1 Nd+3 0.5 0.5 0.5 1 0.0
Cu1 Cu+2 0 0 0 1 0.0
Cu2 Cu+2 0 0 0.3509 1 0.0
O1 O-2 0 0.5 0 0.48 0.0
